data_7025165
loop_
_publ_author_name
'Sachse, Anna'
'Demeshko, Serhiy'
'Dechert, Sebastian'
'Daebel, Venita'
'Lange, Adam'
'Meyer, Franc'

_publ_section_title
;
 Highly preorganized pyrazolate-bridged palladium(II) and nickel(II)
 complexes in bimetallic norbornene polymerization.
;
_journal_issue 16
_journal_name_full 'Dalton transactions (Cambridge, England : 2003)'
_journal_page_first 3903
_journal_page_last 3914
_journal_paper_doi 10.1039/b925535d
_journal_volume 39
_journal_year 2010
_chemical_formula_moiety 'C35 H41 Cl3 N4 Pd2, C3 H6 O'
_chemical_formula_sum 'C38 H47 Cl3 N4 O Pd2'
_chemical_formula_weight 894.95
_chemical_name_systematic
;
?
;
_space_group_IT_number 14
_symmetry_cell_setting monoclinic
_symmetry_space_group_name_Hall '-P 2ybc'
_symmetry_space_group_name_H-M 'P 1 21/c 1'
_atom_sites_solution_hydrogens geom
_atom_sites_solution_primary direct
_atom_sites_solution_secondary difmap
_audit_creation_method SHELXL-97
_cell_angle_alpha 90.00
_cell_angle_beta 90.161(5)
_cell_angle_gamma 90.00
_cell_formula_units_Z 4
_cell_length_a 10.0887(6)
_cell_length_b 30.3130(16)
_cell_length_c 13.8048(8)
_cell_measurement_reflns_used 25842
_cell_measurement_temperature 133(2)
_cell_measurement_theta_max 24.79
_cell_measurement_theta_min 1.62
_cell_volume 4221.8(4)
_computing_cell_refinement 'X-AREA (Stoe & Cie, 2002)'
_computing_data_collection 'X-AREA (Stoe & Cie, 2002)'
_computing_data_reduction 'X-AREA (Stoe & Cie, 2002)'
_computing_molecular_graphics 'DIAMOND (Brandenburg, 2001)'
_computing_publication_material 'SHELXL-97 (Sheldrick, 1997)'
_computing_structure_refinement 'SHELXL-97 (Sheldrick, 1997)'
_computing_structure_solution 'SHELXS-97 (Sheldrick, 1990)'
_diffrn_ambient_temperature 133(2)
_diffrn_measured_fraction_theta_full 0.961
_diffrn_measured_fraction_theta_max 0.961
_diffrn_measurement_device_type 'Stoe IPDS II'
_diffrn_measurement_method \w
_diffrn_radiation_monochromator graphite
_diffrn_radiation_source 'fine-focus sealed tube'
_diffrn_radiation_type MoK\a
_diffrn_radiation_wavelength 0.71073
_diffrn_reflns_av_R_equivalents 0.1057
_diffrn_reflns_av_sigmaI/netI 0.1016
_diffrn_reflns_limit_h_max 11
_diffrn_reflns_limit_h_min -11
_diffrn_reflns_limit_k_max 33
_diffrn_reflns_limit_k_min -33
_diffrn_reflns_limit_l_max 16
_diffrn_reflns_limit_l_min -16
_diffrn_reflns_number 25842
_diffrn_reflns_theta_full 24.79
_diffrn_reflns_theta_max 24.79
_diffrn_reflns_theta_min 1.62
_exptl_absorpt_coefficient_mu 1.074
_exptl_absorpt_correction_T_max 0.9506
_exptl_absorpt_correction_T_min 0.8369
_exptl_absorpt_correction_type numerical
_exptl_absorpt_process_details 'X-RED (Stoe & Cie, 2002)'
_exptl_crystal_colour orange
_exptl_crystal_density_diffrn 1.408
_exptl_crystal_density_method 'not measured'
_exptl_crystal_description block
_exptl_crystal_F_000 1816
_exptl_crystal_size_max 0.21
_exptl_crystal_size_mid 0.15
_exptl_crystal_size_min 0.10
_platon_squeeze_details
;
;
_refine_diff_density_max 0.598
_refine_diff_density_min -0.427
_refine_diff_density_rms 0.106
_refine_ls_extinction_method none
_refine_ls_goodness_of_fit_ref 1.013
_refine_ls_hydrogen_treatment constr
_refine_ls_matrix_type full
_refine_ls_number_parameters 441
_refine_ls_number_reflns 6973
_refine_ls_number_restraints 0
_refine_ls_restrained_S_all 1.013
_refine_ls_R_factor_all 0.0995
_refine_ls_R_factor_gt 0.0512
_refine_ls_shift/su_max 0.001
_refine_ls_shift/su_mean 0.000
_refine_ls_structure_factor_coef Fsqd
_refine_ls_weighting_details 'calc w=1/[\s^2^(Fo^2^)+(0.0130P)^2^+0.0000P] where P=(Fo^2^+2Fc^2^)/3'
_refine_ls_weighting_scheme calc
_refine_ls_wR_factor_gt 0.0749
_refine_ls_wR_factor_ref 0.0827
_reflns_number_gt 4171
_reflns_number_total 6973
_reflns_threshold_expression >2sigma(I)
_cod_data_source_file b925535d.txt
_cod_data_source_block 3-as3
_cod_original_sg_symbol_H-M 'P 21/c'
_cod_database_code 7025165

loop_
_symmetry_equiv_pos_as_xyz
'x, y, z'
'-x, y+1/2, -z+1/2'
'-x, -y, -z'
'x, -y-1/2, z-1/2'

loop_
_atom_site_label
_atom_site_type_symbol
_atom_site_fract_x
_atom_site_fract_y
_atom_site_fract_z
_atom_site_U_iso_or_equiv
_atom_site_adp_type
_atom_site_occupancy
_atom_site_symmetry_multiplicity
_atom_site_calc_flag
_atom_site_refinement_flags
Pd1 Pd 0.54269(5) 0.836799(16) 0.50236(4) 0.03201(13) Uani 1 1 d .
Pd2 Pd 0.45944(5) 0.716521(17) 0.51107(4) 0.03376(14) Uani 1 1 d .
Cl1 Cl 0.52503(18) 0.88878(6) 0.38327(12) 0.0440(5) Uani 1 1 d .
Cl2 Cl 0.42871(15) 0.78061(6) 0.41312(10) 0.0334(4) Uani 1 1 d .
Cl3 Cl 0.3940(2) 0.66605(7) 0.39699(13) 0.0535(5) Uani 1 1 d .
N1 N 0.5719(5) 0.79506(18) 0.6049(3) 0.0303(13) Uani 1 1 d .
N2 N 0.5385(5) 0.75352(18) 0.6085(4) 0.0329(13) Uani 1 1 d .
N3 N 0.6435(5) 0.87369(18) 0.6026(4) 0.0312(13) Uani 1 1 d .
N4 N 0.4889(5) 0.67343(18) 0.6220(4) 0.0360(14) Uani 1 1 d .
C1 C 0.6640(6) 0.7677(2) 0.7405(4) 0.0312(15) Uani 1 1 d .
C2 C 0.6490(5) 0.8059(2) 0.6843(5) 0.0321(15) Uani 1 1 d .
C3 C 0.5934(6) 0.7348(2) 0.6901(4) 0.0304(15) Uani 1 1 d .
C4 C 0.7366(6) 0.7619(2) 0.8320(4) 0.0330(15) Uani 1 1 d .
C5 C 0.7508(6) 0.7966(2) 0.8971(4) 0.0404(17) Uani 1 1 d .
H5 H 0.7156 0.8241 0.8816 0.080 Uiso 1 1 calc R
C6 C 0.8164(6) 0.7911(3) 0.9843(5) 0.0490(19) Uani 1 1 d .
H6 H 0.8250 0.8147 1.0270 0.080 Uiso 1 1 calc R
C7 C 0.8691(7) 0.7505(3) 1.0079(5) 0.053(2) Uani 1 1 d .
H7 H 0.9130 0.7466 1.0667 0.080 Uiso 1 1 calc R
C8 C 0.8570(7) 0.7160(3) 0.9453(5) 0.0522(19) Uani 1 1 d .
H8 H 0.8928 0.6887 0.9613 0.080 Uiso 1 1 calc R
C9 C 0.7906(7) 0.7216(3) 0.8569(5) 0.0463(18) Uani 1 1 d .
H9 H 0.7829 0.6980 0.8144 0.080 Uiso 1 1 calc R
C10 C 0.6844(6) 0.8517(2) 0.6788(5) 0.0338(16) Uani 1 1 d .
H10 H 0.7341 0.8652 0.7273 0.080 Uiso 1 1 calc R
C11 C 0.6565(6) 0.9213(2) 0.6025(4) 0.0355(16) Uani 1 1 d .
C12 C 0.5629(6) 0.9467(2) 0.6531(5) 0.0413(17) Uani 1 1 d .
C13 C 0.5800(8) 0.9921(2) 0.6507(5) 0.049(2) Uani 1 1 d .
H13 H 0.5198 1.0100 0.6831 0.080 Uiso 1 1 calc R
C14 C 0.6848(9) 1.0117(3) 0.6012(6) 0.062(2) Uani 1 1 d .
H14 H 0.6966 1.0421 0.6033 0.080 Uiso 1 1 calc R
C15 C 0.7700(7) 0.9858(3) 0.5496(6) 0.055(2) Uani 1 1 d .
H15 H 0.8378 0.9993 0.5149 0.080 Uiso 1 1 calc R
C16 C 0.7593(5) 0.9408(3) 0.5471(5) 0.0418(15) Uani 1 1 d .
C17 C 0.4466(6) 0.9262(2) 0.7058(5) 0.0454(18) Uani 1 1 d .
H17 H 0.4743 0.8972 0.7296 0.080 Uiso 1 1 calc R
C18 C 0.3333(7) 0.9194(3) 0.6354(6) 0.065(2) Uani 1 1 d .
H18A H 0.3060 0.9474 0.6095 0.080 Uiso 1 1 calc R
H18B H 0.2601 0.9059 0.6684 0.080 Uiso 1 1 calc R
H18C H 0.3617 0.9006 0.5835 0.080 Uiso 1 1 calc R
C19 C 0.3989(7) 0.9531(3) 0.7926(5) 0.064(2) Uani 1 1 d .
H19A H 0.4707 0.9571 0.8375 0.080 Uiso 1 1 calc R
H19B H 0.3276 0.9378 0.8240 0.080 Uiso 1 1 calc R
H19C H 0.3683 0.9814 0.7708 0.080 Uiso 1 1 calc R
C20 C 0.8526(6) 0.9131(2) 0.4871(5) 0.0483(18) Uani 1 1 d .
H20 H 0.8125 0.8839 0.4790 0.080 Uiso 1 1 calc R
C21 C 0.8714(7) 0.9331(3) 0.3864(5) 0.067(2) Uani 1 1 d .
H21A H 0.7864 0.9395 0.3584 0.080 Uiso 1 1 calc R
H21B H 0.9177 0.9125 0.3459 0.080 Uiso 1 1 calc R
H21C H 0.9221 0.9598 0.3916 0.080 Uiso 1 1 calc R
C22 C 0.9845(6) 0.9071(3) 0.5366(6) 0.061(2) Uani 1 1 d .
H22A H 1.0242 0.9354 0.5479 0.080 Uiso 1 1 calc R
H22B H 1.0416 0.8898 0.4961 0.080 Uiso 1 1 calc R
H22C H 0.9719 0.8922 0.5973 0.080 Uiso 1 1 calc R
C23 C 0.5533(6) 0.6890(2) 0.6978(5) 0.0349(16) Uani 1 1 d .
H23 H 0.5716 0.6719 0.7521 0.080 Uiso 1 1 calc R
C24 C 0.4346(7) 0.6295(2) 0.6257(5) 0.0392(17) Uani 1 1 d .
C25 C 0.3069(7) 0.6229(3) 0.6615(5) 0.051(2) Uani 1 1 d .
C26 C 0.2574(8) 0.5809(3) 0.6586(6) 0.063(2) Uani 1 1 d .
H26 H 0.1718 0.5761 0.6811 0.080 Uiso 1 1 calc R
C27 C 0.3255(9) 0.5468(3) 0.6253(7) 0.075(3) Uani 1 1 d .
H27 H 0.2884 0.5187 0.6262 0.080 Uiso 1 1 calc R
C28 C 0.4538(9) 0.5531(3) 0.5885(6) 0.068(2) Uani 1 1 d .
H28 H 0.5014 0.5293 0.5641 0.080 Uiso 1 1 calc R
C29 C 0.5091(7) 0.5950(2) 0.5889(5) 0.0460(18) Uani 1 1 d .
C30 C 0.2231(6) 0.6607(3) 0.7004(5) 0.0478(18) Uani 1 1 d .
H30 H 0.2810 0.6865 0.7071 0.080 Uiso 1 1 calc R
C31 C 0.1135(8) 0.6729(3) 0.6318(6) 0.083(3) Uani 1 1 d .
H31A H 0.1507 0.6847 0.5733 0.080 Uiso 1 1 calc R
H31B H 0.0575 0.6946 0.6613 0.080 Uiso 1 1 calc R
H31C H 0.0622 0.6471 0.6167 0.080 Uiso 1 1 calc R
C32 C 0.1681(7) 0.6502(3) 0.7998(6) 0.064(2) Uani 1 1 d .
H32A H 0.1085 0.6256 0.7951 0.080 Uiso 1 1 calc R
H32B H 0.1213 0.6754 0.8243 0.080 Uiso 1 1 calc R
H32C H 0.2396 0.6429 0.8429 0.080 Uiso 1 1 calc R
C33 C 0.6500(8) 0.6027(3) 0.5520(5) 0.060(2) Uani 1 1 d .
H33 H 0.6587 0.6344 0.5402 0.080 Uiso 1 1 calc R
C34 C 0.6828(10) 0.5799(4) 0.4584(7) 0.097(3) Uani 1 1 d .
H34A H 0.6947 0.5489 0.4701 0.080 Uiso 1 1 calc R
H34B H 0.7630 0.5920 0.4324 0.080 Uiso 1 1 calc R
H34C H 0.6117 0.5841 0.4130 0.080 Uiso 1 1 calc R
C35 C 0.7513(8) 0.5907(3) 0.6308(6) 0.077(3) Uani 1 1 d .
H35A H 0.7552 0.5593 0.6378 0.080 Uiso 1 1 calc R
H35B H 0.7251 0.6038 0.6911 0.080 Uiso 1 1 calc R
H35C H 0.8371 0.6017 0.6127 0.080 Uiso 1 1 calc R
O1 O -0.0162(6) 0.8169(3) 0.6856(5) 0.104(2) Uani 1 1 d .
C36 C 0.1051(9) 0.7826(4) 0.8090(7) 0.093(3) Uani 1 1 d .
H36A H 0.0193 0.7753 0.8343 0.080 Uiso 1 1 calc R
H36B H 0.1482 0.8031 0.8517 0.080 Uiso 1 1 calc R
H36C H 0.1576 0.7563 0.8037 0.080 Uiso 1 1 calc R
C37 C 0.0900(8) 0.8025(3) 0.7142(7) 0.063(2) Uani 1 1 d .
C38 C 0.2067(9) 0.8006(3) 0.6507(7) 0.104(4) Uani 1 1 d .
H38A H 0.2186 0.7710 0.6277 0.080 Uiso 1 1 calc R
H38B H 0.2839 0.8096 0.6863 0.080 Uiso 1 1 calc R
H38C H 0.1937 0.8200 0.5965 0.080 Uiso 1 1 calc R

loop_
_atom_site_aniso_label
_atom_site_aniso_U_11
_atom_site_aniso_U_22
_atom_site_aniso_U_33
_atom_site_aniso_U_23
_atom_site_aniso_U_13
_atom_site_aniso_U_12
Pd1 0.0372(3) 0.0245(3) 0.0343(3) -0.0009(2) -0.0017(2) 0.0018(3)
Pd2 0.0407(3) 0.0274(3) 0.0331(3) -0.0028(3) -0.0056(2) -0.0018(3)
Cl1 0.0629(12) 0.0291(12) 0.0399(10) 0.0013(7) -0.0059(8) 0.0052(8)
Cl2 0.0424(9) 0.0273(10) 0.0305(8) -0.0007(7) -0.0045(7) 0.0004(8)
Cl3 0.0737(13) 0.0376(13) 0.0493(11) -0.0089(9) -0.0179(9) -0.0019(10)
N1 0.029(3) 0.032(4) 0.030(3) 0.000(2) -0.005(2) -0.001(2)
N2 0.038(3) 0.022(4) 0.039(3) 0.005(2) 0.002(2) -0.004(2)
N3 0.035(3) 0.028(4) 0.031(3) -0.004(2) -0.002(2) 0.001(2)
N4 0.048(3) 0.023(4) 0.038(3) 0.000(2) -0.007(3) -0.002(2)
C1 0.033(3) 0.026(4) 0.035(4) -0.008(3) 0.002(3) -0.003(3)
C2 0.028(3) 0.021(4) 0.047(4) -0.007(3) 0.008(3) -0.003(3)
C3 0.040(4) 0.029(4) 0.023(3) 0.003(3) 0.002(3) 0.003(3)
C4 0.033(4) 0.031(4) 0.034(4) -0.001(3) 0.001(3) -0.005(3)
C5 0.036(4) 0.047(5) 0.039(4) -0.003(3) 0.005(3) -0.003(3)
C6 0.048(4) 0.065(6) 0.034(4) -0.003(3) -0.009(3) -0.004(4)
C7 0.044(4) 0.072(7) 0.044(4) 0.009(4) -0.009(3) -0.014(4)
C8 0.055(4) 0.045(5) 0.057(5) 0.014(4) -0.016(4) -0.007(4)
C9 0.049(4) 0.038(5) 0.052(4) 0.005(4) -0.006(4) -0.015(3)
C10 0.028(3) 0.032(5) 0.042(4) -0.008(3) 0.002(3) -0.004(3)
C11 0.048(4) 0.020(4) 0.039(4) -0.001(3) -0.002(3) 0.003(3)
C12 0.043(4) 0.035(5) 0.046(4) -0.001(3) -0.003(3) 0.000(3)
C13 0.063(5) 0.031(5) 0.052(5) -0.006(3) 0.002(4) 0.005(4)
C14 0.081(7) 0.032(6) 0.074(6) -0.004(4) 0.005(5) -0.002(5)
C15 0.055(5) 0.034(6) 0.077(6) 0.012(4) 0.010(4) -0.005(4)
C16 0.040(3) 0.029(4) 0.056(4) 0.002(4) 0.005(3) 0.001(4)
C17 0.042(4) 0.033(5) 0.061(5) -0.003(3) 0.009(3) 0.005(3)
C18 0.051(5) 0.070(7) 0.075(6) -0.014(5) 0.009(4) -0.008(4)
C19 0.059(5) 0.074(8) 0.058(5) -0.012(4) 0.015(4) 0.004(4)
C20 0.037(4) 0.043(5) 0.065(5) -0.002(4) 0.012(3) -0.001(3)
C21 0.058(5) 0.078(7) 0.064(5) 0.002(5) 0.009(4) 0.012(5)
C22 0.049(5) 0.050(6) 0.082(6) 0.023(4) 0.010(4) 0.011(4)
C23 0.030(3) 0.027(4) 0.047(4) -0.006(3) 0.003(3) -0.002(3)
C24 0.055(4) 0.021(4) 0.042(4) -0.001(3) -0.022(3) -0.009(3)
C25 0.053(5) 0.038(5) 0.062(5) 0.002(4) -0.016(4) -0.019(4)
C26 0.072(6) 0.031(6) 0.084(6) 0.005(4) -0.006(5) -0.017(4)
C27 0.088(7) 0.039(7) 0.097(7) 0.001(5) -0.023(6) -0.031(5)
C28 0.096(7) 0.028(6) 0.081(6) -0.011(4) -0.014(5) 0.005(5)
C29 0.065(5) 0.032(5) 0.040(4) 0.002(3) -0.011(3) -0.004(4)
C30 0.043(4) 0.039(5) 0.062(5) 0.006(4) -0.003(3) -0.007(3)
C31 0.085(6) 0.069(7) 0.094(7) 0.016(5) -0.030(5) 0.007(5)
C32 0.038(4) 0.066(7) 0.088(6) 0.008(4) -0.003(4) -0.006(4)
C33 0.082(6) 0.045(6) 0.053(5) -0.009(4) -0.006(4) 0.013(4)
C34 0.106(8) 0.094(9) 0.090(7) -0.041(6) 0.004(6) 0.026(6)
C35 0.065(6) 0.091(8) 0.075(6) 0.001(5) -0.002(5) 0.000(5)
O1 0.077(4) 0.104(6) 0.130(6) 0.040(5) 0.012(4) 0.007(4)
C36 0.063(6) 0.123(10) 0.094(7) 0.015(7) -0.002(5) -0.006(6)
C37 0.043(5) 0.061(6) 0.084(7) -0.002(5) 0.005(4) 0.002(4)
C38 0.093(8) 0.092(10) 0.126(9) -0.003(7) 0.054(7) 0.008(6)

loop_
_atom_type_symbol
_atom_type_description
_atom_type_scat_dispersion_real
_atom_type_scat_dispersion_imag
_atom_type_scat_source
C C 0.0033 0.0016 'International Tables Vol C Tables 4.2.6.8 and 6.1.1.4'
H H 0.0000 0.0000 'International Tables Vol C Tables 4.2.6.8 and 6.1.1.4'
N N 0.0061 0.0033 'International Tables Vol C Tables 4.2.6.8 and 6.1.1.4'
O O 0.0106 0.0060 'International Tables Vol C Tables 4.2.6.8 and 6.1.1.4'
Cl Cl 0.1484 0.1585 'International Tables Vol C Tables 4.2.6.8 and 6.1.1.4'
Pd Pd -0.9988 1.0072 'International Tables Vol C Tables 4.2.6.8 and 6.1.1.4'

loop_
_geom_angle_atom_site_label_1
_geom_angle_atom_site_label_2
_geom_angle_atom_site_label_3
_geom_angle
N1 Pd1 N3 77.7(2)
N1 Pd1 Cl1 175.21(16)
N3 Pd1 Cl1 98.48(16)
N1 Pd1 Cl2 89.04(16)
N3 Pd1 Cl2 166.70(16)
Cl1 Pd1 Cl2 94.82(6)
N2 Pd2 N4 77.8(2)
N2 Pd2 Cl3 171.24(16)
N4 Pd2 Cl3 97.45(15)
N2 Pd2 Cl2 88.54(16)
N4 Pd2 Cl2 165.42(16)
Cl3 Pd2 Cl2 96.75(7)
Pd2 Cl2 Pd1 103.07(5)
N2 N1 C2 110.1(5)
N2 N1 Pd1 128.7(4)
C2 N1 Pd1 120.9(4)
N1 N2 C3 109.0(5)
N1 N2 Pd2 130.0(4)
C3 N2 Pd2 119.9(4)
C10 N3 C11 118.6(5)
C10 N3 Pd1 114.8(4)
C11 N3 Pd1 126.0(4)
C23 N4 C24 119.3(5)
C23 N4 Pd2 116.0(5)
C24 N4 Pd2 124.4(4)
C2 C1 C3 104.9(5)
C2 C1 C4 128.9(5)
C3 C1 C4 126.1(6)
N1 C2 C1 107.7(5)
N1 C2 C10 109.1(6)
C1 C2 C10 143.2(6)
N2 C3 C1 108.3(6)
N2 C3 C23 110.0(5)
C1 C3 C23 141.5(6)
C9 C4 C5 118.0(6)
C9 C4 C1 121.0(6)
C5 C4 C1 121.0(6)
C6 C5 C4 121.2(7)
C7 C6 C5 119.9(7)
C8 C7 C6 120.1(7)
C7 C8 C9 120.1(7)
C4 C9 C8 120.8(7)
N3 C10 C2 117.1(6)
C12 C11 C16 122.1(6)
C12 C11 N3 119.0(6)
C16 C11 N3 118.8(6)
C13 C12 C11 116.7(6)
C13 C12 C17 120.9(6)
C11 C12 C17 122.4(7)
C12 C13 C14 121.9(7)
C15 C14 C13 119.5(8)
C14 C15 C16 122.3(7)
C15 C16 C11 117.3(6)
C15 C16 C20 121.2(6)
C11 C16 C20 121.4(7)
C18 C17 C12 109.4(6)
C18 C17 C19 109.7(6)
C12 C17 C19 113.8(6)
C22 C20 C16 111.8(6)
C22 C20 C21 110.4(6)
C16 C20 C21 110.9(6)
N4 C23 C3 115.0(6)
C29 C24 C25 121.5(6)
C29 C24 N4 118.6(6)
C25 C24 N4 119.8(6)
C26 C25 C24 117.4(7)
C26 C25 C30 120.5(7)
C24 C25 C30 122.1(6)
C27 C26 C25 123.1(8)
C26 C27 C28 120.0(8)
C29 C28 C27 119.6(8)
C28 C29 C24 118.3(7)
C28 C29 C33 120.9(7)
C24 C29 C33 120.8(7)
C31 C30 C32 110.7(6)
C31 C30 C25 111.8(7)
C32 C30 C25 111.5(6)
C34 C33 C29 115.0(7)
C34 C33 C35 110.7(7)
C29 C33 C35 110.2(6)
O1 C37 C36 122.0(8)
O1 C37 C38 121.6(9)
C36 C37 C38 116.1(8)

loop_
_geom_bond_atom_site_label_1
_geom_bond_atom_site_label_2
_geom_bond_distance
Pd1 N1 1.921(5)
Pd1 N3 2.048(5)
Pd1 Cl1 2.2838(18)
Pd1 Cl2 2.3943(17)
Pd2 N2 1.923(5)
Pd2 N4 2.034(5)
Pd2 Cl3 2.2914(19)
Pd2 Cl2 2.3867(17)
N1 N2 1.305(7)
N1 C2 1.381(7)
N2 C3 1.376(7)
N3 C10 1.311(8)
N3 C11 1.448(8)
N4 C23 1.317(7)
N4 C24 1.441(8)
C1 C2 1.400(8)
C1 C3 1.408(8)
C1 C4 1.469(8)
C2 C10 1.437(8)
C3 C23 1.451(9)
C4 C9 1.380(9)
C4 C5 1.391(8)
C5 C6 1.383(8)
C6 C7 1.380(10)
C7 C8 1.361(10)
C8 C9 1.401(9)
C11 C12 1.406(9)
C11 C16 1.420(9)
C12 C13 1.387(10)
C12 C17 1.516(9)
C13 C14 1.393(11)
C14 C15 1.365(11)
C15 C16 1.371(10)
C16 C20 1.510(9)
C17 C18 1.513(9)
C17 C19 1.528(9)
C20 C22 1.505(9)
C20 C21 1.529(10)
C24 C29 1.386(10)
C24 C25 1.395(9)
C25 C26 1.368(10)
C25 C30 1.524(10)
C26 C27 1.324(11)
C27 C28 1.405(11)
C28 C29 1.386(10)
C29 C33 1.530(10)
C30 C31 1.500(9)
C30 C32 1.515(10)
C33 C34 1.502(10)
C33 C35 1.533(10)
O1 C37 1.222(9)
C36 C37 1.448(11)
C37 C38 1.471(11)

loop_
_platon_squeeze_void_nr
_platon_squeeze_void_average_x
_platon_squeeze_void_average_y
_platon_squeeze_void_average_z
_platon_squeeze_void_volume
_platon_squeeze_void_count_electrons
_platon_squeeze_void_content
1 -0.000 -0.000 -0.000 267 67 ' '
2 -0.000 0.500 0.500 267 67 ' '
